data_7714220
loop_
_publ_author_name
'Wang, Li-Xin'
'Cheng, Shun-Cheung'
'Liu, Yingying'
'Leung, Chi-Fai'
'Liu, Jiyan'
'Ko, Chi-Chiu'
'Lau, Tai-Chu'
'Xiang, Jing'

_publ_section_title
;
 Synthesis, structure and photoluminescence of Cu(I) complexes containing
 new functionalized 1,2,3-triazole ligands
;
_journal_name_full 'Dalton Transactions'
_journal_paper_doi 10.1039/D3DT02242K
_journal_year 2023
_chemical_formula_sum 'C43 H36 Cl Cu N4 O4 P2'
_chemical_formula_weight 833.69
_space_group_crystal_system triclinic
_space_group_IT_number 2
_space_group_name_Hall '-P 1'
_space_group_name_H-M_alt 'P -1'
_atom_sites_solution_hydrogens mixed
_audit_creation_method SHELXL-2014/7
_audit_update_record
;
2022-08-05 deposited with the CCDC.	2023-10-11 downloaded from the CCDC.
;
_cell_angle_alpha 96.310(8)
_cell_angle_beta 109.918(7)
_cell_angle_gamma 94.522(8)
_cell_formula_units_Z 2
_cell_length_a 11.6082(9)
_cell_length_b 12.6678(14)
_cell_length_c 14.4672(11)
_cell_measurement_temperature 293(2)
_cell_volume 1972.6(3)
_computing_structure_refinement 'SHELXL-2014/7 (Sheldrick, 2014)'
_diffrn_ambient_temperature 293(2)
_diffrn_measured_fraction_theta_full 1.000
_diffrn_measured_fraction_theta_max 1.000
_diffrn_radiation_type MoK\a
_diffrn_radiation_wavelength 0.71073
_diffrn_reflns_av_R_equivalents 0.0727
_diffrn_reflns_av_unetI/netI 0.1135
_diffrn_reflns_Laue_measured_fraction_full 1.000
_diffrn_reflns_Laue_measured_fraction_max 1.000
_diffrn_reflns_limit_h_max 13
_diffrn_reflns_limit_h_min -13
_diffrn_reflns_limit_k_max 13
_diffrn_reflns_limit_k_min -15
_diffrn_reflns_limit_l_max 17
_diffrn_reflns_limit_l_min -16
_diffrn_reflns_number 14066
_diffrn_reflns_point_group_measured_fraction_full 1.000
_diffrn_reflns_point_group_measured_fraction_max 1.000
_diffrn_reflns_theta_full 25.010
_diffrn_reflns_theta_max 25.010
_diffrn_reflns_theta_min 1.955
_exptl_absorpt_coefficient_mu 0.751
_exptl_crystal_density_diffrn 1.404
_exptl_crystal_F_000 860
_exptl_crystal_size_max 0.080
_exptl_crystal_size_mid 0.070
_exptl_crystal_size_min 0.070
_refine_diff_density_max 1.069
_refine_diff_density_min -0.965
_refine_diff_density_rms 0.114
_refine_ls_extinction_method none
_refine_ls_goodness_of_fit_ref 1.051
_refine_ls_hydrogen_treatment mixed
_refine_ls_matrix_type full
_refine_ls_number_parameters 500
_refine_ls_number_reflns 6944
_refine_ls_number_restraints 1350
_refine_ls_restrained_S_all 0.971
_refine_ls_R_factor_all 0.1029
_refine_ls_R_factor_gt 0.0759
_refine_ls_shift/su_max 0.015
_refine_ls_shift/su_mean 0.002
_refine_ls_structure_factor_coef Fsqd
_refine_ls_weighting_details 'w=1/[\s^2^(Fo^2^)+(0.0885P)^2^] where P=(Fo^2^+2Fc^2^)/3'
_refine_ls_weighting_scheme calc
_refine_ls_wR_factor_gt 0.1716
_refine_ls_wR_factor_ref 0.1934
_reflns_Friedel_coverage 0.000
_reflns_number_gt 4964
_reflns_number_total 6944
_reflns_threshold_expression 'I > 2\s(I)'
_cod_data_source_file d3dt02242k2.cif
_cod_data_source_block exp_992
_cod_database_code 7714220
_shelx_shelxl_version_number 2014/7
_shelx_space_group_comment
;
The symmetry employed for this shelxl refinement is uniquely defined
by the following loop, which should always be used as a source of
symmetry information in preference to the above space-group names.
They are only intended as comments.
;
_shelx_estimated_absorpt_t_min 0.942
_shelx_estimated_absorpt_t_max 0.949

loop_
_space_group_symop_operation_xyz
'x, y, z'
'-x, -y, -z'

loop_
_atom_site_label
_atom_site_type_symbol
_atom_site_fract_x
_atom_site_fract_y
_atom_site_fract_z
_atom_site_U_iso_or_equiv
_atom_site_adp_type
_atom_site_occupancy
_atom_site_site_symmetry_order
_atom_site_calc_flag
_atom_site_refinement_flags_posn
_atom_site_refinement_flags_adp
_atom_site_refinement_flags_occupancy
_atom_site_disorder_assembly
_atom_site_disorder_group
C1 C -0.2500(4) 0.6020(5) 0.0974(4) 0.0332(12) Uani 1 1 d . U . . .
H1 H -0.3282 0.5995 0.0497 0.040 Uiso 1 1 calc R U . . .
C2 C -0.1736(4) 0.6912(4) 0.1531(3) 0.0248(11) Uani 1 1 d . U . . .
C3 C -0.1818(4) 0.8049(4) 0.1592(3) 0.0278(11) Uani 1 1 d . U . . .
C4 C -0.2857(4) 0.8478(5) 0.1043(4) 0.0356(13) Uani 1 1 d . U . . .
H4 H -0.3554 0.8027 0.0625 0.043 Uiso 1 1 calc R U . . .
C5 C -0.2857(4) 0.9561(5) 0.1115(4) 0.0385(13) Uani 1 1 d . U . . .
H5 H -0.3560 0.9852 0.0766 0.046 Uiso 1 1 calc R U . . .
C6 C -0.1800(4) 1.0219(5) 0.1713(3) 0.0346(13) Uani 1 1 d . U . . .
H6 H -0.1766 1.0960 0.1752 0.041 Uiso 1 1 calc R U . . .
C7 C -0.0793(4) 0.9753(5) 0.2255(4) 0.0341(12) Uani 1 1 d . U . . .
H7 H -0.0086 1.0198 0.2666 0.041 Uiso 1 1 calc R U . . .
C8 C 0.2143(4) 0.9252(4) 0.5253(3) 0.0274(11) Uani 1 1 d . U . . .
C9 C 0.1455(4) 1.0079(4) 0.4945(4) 0.0311(12) Uani 1 1 d . U . . .
H9 H 0.0747 0.9940 0.4378 0.037 Uiso 1 1 calc R U . . .
C10 C 0.1795(4) 1.1094(5) 0.5459(4) 0.0381(13) Uani 1 1 d . U . . .
H10 H 0.1323 1.1637 0.5238 0.046 Uiso 1 1 calc R U . . .
C11 C 0.2841(4) 1.1314(5) 0.6308(4) 0.0368(13) Uani 1 1 d . U . . .
H11 H 0.3075 1.2004 0.6659 0.044 Uiso 1 1 calc R U . . .
C12 C 0.3539(4) 1.0497(5) 0.6631(4) 0.0391(13) Uani 1 1 d . U . . .
H12 H 0.4244 1.0640 0.7200 0.047 Uiso 1 1 calc R U . . .
C13 C 0.3196(4) 0.9477(5) 0.6116(4) 0.0344(12) Uani 1 1 d . U . . .
H13 H 0.3665 0.8933 0.6342 0.041 Uiso 1 1 calc R U . . .
C14 C 0.0721(4) 0.7254(4) 0.5191(3) 0.0283(11) Uani 1 1 d . U . . .
C15 C 0.0980(4) 0.7464(5) 0.6205(4) 0.0349(12) Uani 1 1 d . U . . .
H15 H 0.1653 0.7958 0.6594 0.042 Uiso 1 1 calc R U . . .
C16 C 0.0264(5) 0.6955(5) 0.6649(4) 0.0446(14) Uani 1 1 d . U . . .
H16 H 0.0457 0.7113 0.7332 0.054 Uiso 1 1 calc R U . . .
C17 C -0.0729(5) 0.6220(5) 0.6098(4) 0.0381(13) Uani 1 1 d . U . . .
H17 H -0.1209 0.5873 0.6401 0.046 Uiso 1 1 calc R U . . .
C18 C -0.1006(5) 0.6002(5) 0.5080(4) 0.0365(13) Uani 1 1 d . U . . .
H18 H -0.1688 0.5513 0.4697 0.044 Uiso 1 1 calc R U . . .
C19 C -0.0295(4) 0.6493(4) 0.4629(4) 0.0306(12) Uani 1 1 d . U . . .
H19 H -0.0484 0.6323 0.3947 0.037 Uiso 1 1 calc R U . . .
C20 C 0.3060(4) 0.7294(4) 0.4887(3) 0.0278(11) Uani 1 1 d . U . . .
C21 C 0.3320(4) 0.6540(4) 0.5522(4) 0.0305(12) Uani 1 1 d . U . . .
H21 H 0.2750 0.6326 0.5808 0.037 Uiso 1 1 calc R U . . .
C22 C 0.4425(4) 0.6093(5) 0.5741(4) 0.0385(13) Uani 1 1 d . U . . .
H22 H 0.4588 0.5576 0.6162 0.046 Uiso 1 1 calc R U . . .
C23 C 0.5274(4) 0.6425(5) 0.5328(4) 0.0361(13) Uani 1 1 d . U . . .
H23 H 0.6017 0.6136 0.5476 0.043 Uiso 1 1 calc R U . . .
C24 C 0.5031(4) 0.7179(5) 0.4701(4) 0.0361(13) Uani 1 1 d . U . . .
H24 H 0.5610 0.7397 0.4426 0.043 Uiso 1 1 calc R U . . .
C25 C 0.3921(4) 0.7622(4) 0.4471(3) 0.0318(12) Uani 1 1 d . U . . .
H25 H 0.3759 0.8132 0.4042 0.038 Uiso 1 1 calc R U . . .
C26 C 0.0727(4) 0.7697(4) 0.0573(3) 0.0238(10) Uani 1 1 d . U . . .
C27 C 0.0086(4) 0.8502(4) 0.0179(3) 0.0299(11) Uani 1 1 d . U . . .
H27 H 0.0254 0.9178 0.0554 0.036 Uiso 1 1 calc R U . . .
C28 C -0.0813(4) 0.8336(5) -0.0773(4) 0.0320(12) Uani 1 1 d . U . . .
H28 H -0.1237 0.8892 -0.1030 0.038 Uiso 1 1 calc R U . . .
C29 C -0.1058(4) 0.7342(4) -0.1317(4) 0.0321(12) Uani 1 1 d . U . . .
H29 H -0.1638 0.7229 -0.1959 0.038 Uiso 1 1 calc R U . . .
C30 C -0.0460(4) 0.6502(5) -0.0935(4) 0.0380(13) Uani 1 1 d . U . . .
H30 H -0.0655 0.5822 -0.1305 0.046 Uiso 1 1 calc R U . . .
C31 C 0.0445(4) 0.6686(5) 0.0018(4) 0.0342(12) Uani 1 1 d . U . . .
H31 H 0.0859 0.6126 0.0280 0.041 Uiso 1 1 calc R U . . .
C32 C 0.2631(4) 0.9214(4) 0.2017(3) 0.0282(11) Uani 1 1 d . U . . .
C33 C 0.3147(4) 0.9549(4) 0.1335(4) 0.0306(12) Uani 1 1 d . U . . .
H33 H 0.3053 0.9090 0.0760 0.037 Uiso 1 1 calc R U . . .
C34 C 0.3797(4) 1.0562(5) 0.1515(4) 0.0357(13) Uani 1 1 d . U . . .
H34 H 0.4149 1.0773 0.1066 0.043 Uiso 1 1 calc R U . . .
C35 C 0.3924(4) 1.1259(5) 0.2358(4) 0.0355(13) Uani 1 1 d . U . . .
H35 H 0.4364 1.1936 0.2475 0.043 Uiso 1 1 calc R U . . .
C36 C 0.3401(4) 1.0954(5) 0.3024(4) 0.0367(13) Uani 1 1 d . U . . .
H36 H 0.3474 1.1427 0.3586 0.044 Uiso 1 1 calc R U . . .
C37 C 0.2764(4) 0.9940(4) 0.2853(4) 0.0315(12) Uani 1 1 d . U . . .
H37 H 0.2417 0.9738 0.3309 0.038 Uiso 1 1 calc R U . . .
C38 C 0.2822(4) 0.6902(4) 0.1923(4) 0.0296(11) Uani 1 1 d . U . . .
C39 C 0.3806(5) 0.6994(5) 0.1586(4) 0.0423(13) Uani 1 1 d . U . . .
H39 H 0.3977 0.7603 0.1328 0.051 Uiso 1 1 calc R U . . .
C40 C 0.4533(5) 0.6166(6) 0.1638(4) 0.0536(16) Uani 1 1 d . U . . .
H40 H 0.5205 0.6237 0.1428 0.064 Uiso 1 1 calc R U . . .
C41 C 0.4282(5) 0.5247(6) 0.1992(4) 0.0513(17) Uani 1 1 d . U . . .
H41 H 0.4754 0.4687 0.1992 0.062 Uiso 1 1 calc R U . . .
C42 C 0.3316(5) 0.5162(5) 0.2350(4) 0.0463(15) Uani 1 1 d . U . . .
H42 H 0.3152 0.4554 0.2613 0.056 Uiso 1 1 calc R U . . .
C43 C 0.2598(4) 0.5990(5) 0.2313(4) 0.0391(13) Uani 1 1 d . U . . .
H43 H 0.1952 0.5932 0.2554 0.047 Uiso 1 1 calc R U . . .
Cl1 Cl 0.37909(10) 0.73038(11) 0.89931(9) 0.0310(3) Uani 1 1 d . U . . .
Cu1 Cu 0.06797(4) 0.78245(5) 0.29090(4) 0.0261(2) Uani 1 1 d . U . . .
H3 H -0.223(4) 0.443(4) 0.104(3) 0.020(12) Uiso 1 1 d . . . . .
N2 N -0.0697(3) 0.6557(4) 0.2120(3) 0.0296(10) Uani 1 1 d . U . . .
N3 N -0.0774(3) 0.5517(4) 0.1973(3) 0.0322(10) Uani 1 1 d . U . . .
N4 N -0.1886(4) 0.5190(4) 0.1260(3) 0.0325(10) Uani 1 1 d . U . . .
N1 N -0.0786(3) 0.8694(4) 0.2216(3) 0.0253(9) Uani 1 1 d . U . . .
O1 O 0.3738(3) 0.7377(4) 0.8007(3) 0.0559(12) Uani 1 1 d . U . . .
O2 O 0.4518(3) 0.6461(3) 0.9366(3) 0.0465(10) Uani 1 1 d . U . . .
O3 O 0.4312(3) 0.8297(3) 0.9620(3) 0.0375(9) Uani 1 1 d . U . . .
O4 O 0.2552(3) 0.7041(3) 0.8999(3) 0.0396(10) Uani 1 1 d . U . . .
P1 P 0.16148(10) 0.79075(11) 0.45429(9) 0.0253(3) Uani 1 1 d . U . . .
P2 P 0.17687(10) 0.79167(11) 0.18764(9) 0.0251(3) Uani 1 1 d . U . . .

loop_
_atom_site_aniso_label
_atom_site_aniso_U_11
_atom_site_aniso_U_22
_atom_site_aniso_U_33
_atom_site_aniso_U_23
_atom_site_aniso_U_13
_atom_site_aniso_U_12
C1 0.022(2) 0.050(4) 0.029(3) 0.004(3) 0.010(2) 0.005(2)
C2 0.021(2) 0.038(3) 0.018(2) 0.012(2) 0.0079(17) 0.008(2)
C3 0.024(2) 0.049(3) 0.015(2) 0.013(2) 0.0095(17) 0.009(2)
C4 0.026(2) 0.057(4) 0.023(3) 0.012(2) 0.0040(19) 0.014(2)
C5 0.033(3) 0.059(4) 0.022(3) 0.013(3) 0.003(2) 0.017(3)
C6 0.041(3) 0.046(4) 0.018(3) 0.014(2) 0.006(2) 0.019(2)
C7 0.031(2) 0.050(4) 0.020(3) 0.007(2) 0.007(2) 0.007(2)
C8 0.020(2) 0.045(3) 0.019(2) 0.015(2) 0.0046(17) 0.008(2)
C9 0.025(2) 0.046(3) 0.024(3) 0.014(2) 0.0072(19) 0.012(2)
C10 0.032(3) 0.048(4) 0.036(3) 0.012(3) 0.010(2) 0.015(2)
C11 0.037(3) 0.042(4) 0.037(3) 0.009(3) 0.018(2) 0.008(2)
C12 0.030(3) 0.051(4) 0.032(3) 0.012(3) 0.003(2) 0.008(2)
C13 0.023(2) 0.043(3) 0.034(3) 0.010(2) 0.0027(19) 0.014(2)
C14 0.024(2) 0.040(3) 0.025(2) 0.015(2) 0.0092(18) 0.009(2)
C15 0.027(2) 0.055(3) 0.023(3) 0.015(2) 0.0064(19) 0.001(2)
C16 0.046(3) 0.067(4) 0.023(3) 0.016(3) 0.013(2) 0.002(3)
C17 0.036(3) 0.052(4) 0.033(3) 0.017(3) 0.018(2) 0.005(2)
C18 0.034(3) 0.040(3) 0.035(3) 0.006(3) 0.013(2) -0.003(2)
C19 0.037(2) 0.036(3) 0.022(3) 0.010(2) 0.012(2) 0.009(2)
C20 0.022(2) 0.039(3) 0.021(2) 0.008(2) 0.0040(18) 0.006(2)
C21 0.022(2) 0.038(3) 0.028(3) 0.007(2) 0.0038(19) 0.004(2)
C22 0.030(3) 0.042(3) 0.040(3) 0.015(3) 0.003(2) 0.013(2)
C23 0.024(2) 0.039(3) 0.038(3) 0.003(3) 0.001(2) 0.007(2)
C24 0.022(2) 0.050(4) 0.031(3) -0.002(3) 0.005(2) 0.003(2)
C25 0.024(2) 0.047(3) 0.021(2) 0.010(2) 0.0018(18) 0.005(2)
C26 0.017(2) 0.037(3) 0.016(2) 0.007(2) 0.0031(16) 0.0062(19)
C27 0.027(2) 0.038(3) 0.021(2) 0.005(2) 0.0050(18) 0.004(2)
C28 0.026(2) 0.045(3) 0.022(3) 0.013(2) 0.0013(19) 0.004(2)
C29 0.025(2) 0.045(4) 0.018(2) 0.006(2) -0.0053(19) 0.006(2)
C30 0.035(3) 0.041(4) 0.027(3) -0.002(3) 0.000(2) 0.005(2)
C31 0.028(2) 0.047(3) 0.026(3) 0.009(2) 0.0040(19) 0.015(2)
C32 0.022(2) 0.044(3) 0.019(2) 0.015(2) 0.0041(18) 0.010(2)
C33 0.026(2) 0.043(3) 0.023(2) 0.014(2) 0.0060(19) 0.010(2)
C34 0.028(2) 0.051(4) 0.033(3) 0.023(3) 0.011(2) 0.006(2)
C35 0.025(2) 0.038(3) 0.040(3) 0.016(3) 0.003(2) 0.006(2)
C36 0.030(3) 0.045(4) 0.032(3) 0.012(3) 0.004(2) 0.010(2)
C37 0.024(2) 0.048(3) 0.027(3) 0.020(2) 0.0098(19) 0.011(2)
C38 0.022(2) 0.041(3) 0.025(2) 0.007(2) 0.0042(18) 0.014(2)
C39 0.041(3) 0.062(4) 0.033(3) 0.022(3) 0.015(2) 0.024(3)
C40 0.047(3) 0.085(5) 0.043(3) 0.026(3) 0.022(3) 0.034(3)
C41 0.049(3) 0.065(4) 0.039(3) 0.006(3) 0.008(3) 0.036(3)
C42 0.032(3) 0.040(4) 0.054(4) 0.007(3) -0.003(2) 0.007(2)
C43 0.026(2) 0.045(3) 0.041(3) 0.007(3) 0.003(2) 0.008(2)
Cl1 0.0227(6) 0.0462(9) 0.0234(7) 0.0133(6) 0.0048(5) 0.0034(5)
Cu1 0.0187(3) 0.0407(5) 0.0185(4) 0.0118(3) 0.0028(2) 0.0072(3)
N2 0.0263(19) 0.043(3) 0.022(2) 0.0144(19) 0.0086(16) 0.0080(18)
N3 0.027(2) 0.038(3) 0.031(2) 0.010(2) 0.0076(17) 0.0049(18)
N4 0.031(2) 0.037(3) 0.029(2) 0.003(2) 0.0118(18) -0.002(2)
N1 0.0207(18) 0.038(3) 0.0162(19) 0.0079(18) 0.0036(15) 0.0067(17)
O1 0.041(2) 0.099(4) 0.026(2) 0.019(2) 0.0098(16) -0.007(2)
O2 0.043(2) 0.054(3) 0.051(2) 0.022(2) 0.0194(18) 0.0255(19)
O3 0.0276(17) 0.043(3) 0.038(2) 0.0091(19) 0.0066(15) 0.0023(16)
O4 0.0176(16) 0.052(3) 0.043(2) 0.0083(19) 0.0045(15) -0.0038(16)
P1 0.0187(6) 0.0392(9) 0.0183(7) 0.0122(6) 0.0036(5) 0.0071(5)
P2 0.0191(6) 0.0376(9) 0.0182(7) 0.0106(6) 0.0033(5) 0.0075(5)

loop_
_atom_type_symbol
_atom_type_description
_atom_type_scat_dispersion_real
_atom_type_scat_dispersion_imag
_atom_type_scat_source
C C 0.0033 0.0016 'International Tables Vol C Tables 4.2.6.8 and 6.1.1.4'
H H 0.0000 0.0000 'International Tables Vol C Tables 4.2.6.8 and 6.1.1.4'
N N 0.0061 0.0033 'International Tables Vol C Tables 4.2.6.8 and 6.1.1.4'
O O 0.0106 0.0060 'International Tables Vol C Tables 4.2.6.8 and 6.1.1.4'
P P 0.1023 0.0942 'International Tables Vol C Tables 4.2.6.8 and 6.1.1.4'
Cl Cl 0.1484 0.1585 'International Tables Vol C Tables 4.2.6.8 and 6.1.1.4'
Cu Cu 0.3201 1.2651 'International Tables Vol C Tables 4.2.6.8 and 6.1.1.4'

loop_
_geom_angle_atom_site_label_1
_geom_angle_atom_site_label_2
_geom_angle_atom_site_label_3
_geom_angle
_geom_angle_site_symmetry_1
_geom_angle_site_symmetry_3
_geom_angle_publ_flag
N4 C1 C2 105.5(4) . . ?
N2 C2 C1 106.2(5) . . ?
N2 C2 C3 119.4(4) . . ?
C1 C2 C3 134.4(4) . . ?
N1 C3 C4 121.1(5) . . ?
N1 C3 C2 115.6(4) . . ?
C4 C3 C2 123.2(5) . . ?
C5 C4 C3 120.1(5) . . ?
C4 C5 C6 119.2(5) . . ?
C5 C6 C7 118.5(6) . . ?
N1 C7 C6 123.2(5) . . ?
C9 C8 C13 118.3(5) . . ?
C9 C8 P1 118.9(4) . . ?
C13 C8 P1 122.7(4) . . ?
C10 C9 C8 121.3(5) . . ?
C9 C10 C11 120.1(5) . . ?
C10 C11 C12 119.4(5) . . ?
C13 C12 C11 120.5(5) . . ?
C12 C13 C8 120.3(5) . . ?
C15 C14 C19 117.7(4) . . ?
C15 C14 P1 124.0(4) . . ?
C19 C14 P1 118.3(4) . . ?
C16 C15 C14 121.3(5) . . ?
C17 C16 C15 120.8(5) . . ?
C16 C17 C18 118.7(5) . . ?
C19 C18 C17 121.2(5) . . ?
C18 C19 C14 120.2(4) . . ?
C21 C20 C25 119.4(4) . . ?
C21 C20 P1 123.6(4) . . ?
C25 C20 P1 116.9(4) . . ?
C20 C21 C22 120.9(5) . . ?
C23 C22 C21 119.3(5) . . ?
C24 C23 C22 120.4(5) . . ?
C23 C24 C25 120.6(5) . . ?
C20 C25 C24 119.4(5) . . ?
C27 C26 C31 118.7(4) . . ?
C27 C26 P2 119.9(4) . . ?
C31 C26 P2 120.9(4) . . ?
C26 C27 C28 121.8(5) . . ?
C29 C28 C27 118.8(5) . . ?
C28 C29 C30 121.2(5) . . ?
C29 C30 C31 119.2(5) . . ?
C26 C31 C30 120.4(5) . . ?
C37 C32 C33 117.8(5) . . ?
C37 C32 P2 117.3(4) . . ?
C33 C32 P2 124.9(4) . . ?
C34 C33 C32 120.3(5) . . ?
C35 C34 C33 120.5(5) . . ?
C36 C35 C34 120.1(5) . . ?
C35 C36 C37 119.6(5) . . ?
C36 C37 C32 121.7(5) . . ?
C43 C38 C39 119.0(5) . . ?
C43 C38 P2 116.9(3) . . ?
C39 C38 P2 124.1(4) . . ?
C38 C39 C40 119.4(6) . . ?
C41 C40 C39 121.5(5) . . ?
C40 C41 C42 119.3(5) . . ?
C43 C42 C41 119.5(6) . . ?
C42 C43 C38 121.3(5) . . ?
O1 Cl1 O3 110.6(3) . . ?
O1 Cl1 O2 109.4(2) . . ?
O3 Cl1 O2 110.3(2) . . ?
O1 Cl1 O4 109.7(2) . . ?
O3 Cl1 O4 108.2(2) . . ?
O2 Cl1 O4 108.5(2) . . ?
N2 Cu1 N1 79.96(16) . . ?
N2 Cu1 P1 119.73(12) . . ?
N1 Cu1 P1 125.15(11) . . ?
N2 Cu1 P2 100.91(11) . . ?
N1 Cu1 P2 100.30(11) . . ?
P1 Cu1 P2 121.60(5) . . ?
N3 N2 C2 111.6(4) . . ?
N3 N2 Cu1 136.3(3) . . ?
C2 N2 Cu1 111.7(4) . . ?
N2 N3 N4 105.2(4) . . ?
C1 N4 N3 111.5(4) . . ?
C7 N1 C3 117.8(4) . . ?
C7 N1 Cu1 129.0(3) . . ?
C3 N1 Cu1 112.9(3) . . ?
C14 P1 C8 104.1(2) . . ?
C14 P1 C20 104.1(2) . . ?
C8 P1 C20 101.4(2) . . ?
C14 P1 Cu1 115.88(16) . . ?
C8 P1 Cu1 116.12(16) . . ?
C20 P1 Cu1 113.44(15) . . ?
C32 P2 C38 107.9(2) . . ?
C32 P2 C26 103.9(2) . . ?
C38 P2 C26 103.7(2) . . ?
C32 P2 Cu1 114.03(15) . . ?
C38 P2 Cu1 115.54(18) . . ?
C26 P2 Cu1 110.65(14) . . ?

loop_
_geom_bond_atom_site_label_1
_geom_bond_atom_site_label_2
_geom_bond_distance
_geom_bond_site_symmetry_2
_geom_bond_publ_flag
C1 N4 1.342(7) . ?
C1 C2 1.367(7) . ?
C2 N2 1.361(6) . ?
C2 C3 1.446(7) . ?
C3 N1 1.365(6) . ?
C3 C4 1.388(6) . ?
C4 C5 1.364(8) . ?
C5 C6 1.381(7) . ?
C6 C7 1.384(7) . ?
C7 N1 1.338(7) . ?
C8 C9 1.388(7) . ?
C8 C13 1.400(6) . ?
C8 P1 1.831(5) . ?
C9 C10 1.369(7) . ?
C10 C11 1.384(7) . ?
C11 C12 1.389(8) . ?
C12 C13 1.374(7) . ?
C14 C15 1.384(7) . ?
C14 C19 1.406(7) . ?
C14 P1 1.827(5) . ?
C15 C16 1.374(7) . ?
C16 C17 1.369(8) . ?
C17 C18 1.387(7) . ?
C18 C19 1.368(7) . ?
C20 C21 1.376(7) . ?
C20 C25 1.391(7) . ?
C20 P1 1.841(5) . ?
C21 C22 1.395(6) . ?
C22 C23 1.377(7) . ?
C23 C24 1.368(8) . ?
C24 C25 1.396(7) . ?
C26 C27 1.371(7) . ?
C26 C31 1.386(7) . ?
C26 P2 1.837(4) . ?
C27 C28 1.396(6) . ?
C28 C29 1.363(7) . ?
C29 C30 1.381(7) . ?
C30 C31 1.401(7) . ?
C32 C37 1.393(7) . ?
C32 C33 1.402(7) . ?
C32 P2 1.809(5) . ?
C33 C34 1.387(7) . ?
C34 C35 1.381(7) . ?
C35 C36 1.375(7) . ?
C36 C37 1.383(7) . ?
C38 C43 1.385(8) . ?
C38 C39 1.388(7) . ?
C38 P2 1.833(5) . ?
C39 C40 1.389(8) . ?
C40 C41 1.372(9) . ?
C41 C42 1.388(8) . ?
C42 C43 1.385(7) . ?
Cl1 O1 1.420(4) . ?
Cl1 O3 1.424(4) . ?
Cl1 O2 1.449(4) . ?
Cl1 O4 1.454(3) . ?
Cu1 N2 2.094(4) . ?
Cu1 N1 2.119(4) . ?
Cu1 P1 2.2262(13) . ?
Cu1 P2 2.2682(13) . ?
N2 N3 1.302(6) . ?
N3 N4 1.348(5) . ?
